data_4315996
loop_
_publ_author_name
'Nicolas Leblanc'
'Wenhua Bi'
'Nicolas Mercier'
'Pascale Auban-Senzier'
'Claude Pasquier'

_publ_contact_author_address
;
Laboratoire Chimie Ingenierie Moleculaire Materiaux Angers
UMR CNRS 6501, Faculte des Sciences, 2 Bd Lavoisier, F-49045 Angers, France
;
_publ_contact_author_email nicolas.mercier@univ-angers.fr
_publ_contact_author_fax (33)2.41.73.54.05
_publ_contact_author_name 'Mercier, Nicolas'
_publ_contact_author_phone (33)2.41.73.50.83
_publ_section_title
;
 Photochromism, Electrical Properties, and Structural Investigations of a
 Series of Hydrated Methylviologen Halobismuthate Hybrids: Influence of
 the Anionic Oligomer Size and Iodide Doping on the Photoinduced
 Properties and on the Dehydration Process
;
_journal_name_full 'Inorganic Chemistry'
_journal_page_first 5824
_journal_page_last 5833
_journal_paper_doi 10.1021/ic901525p
_journal_volume 49
_journal_year 2010
_chemical_compound_source 'synthesis as described'
_chemical_formula_moiety 'Bi6 Cl25.6 I0.4, 4(C12 H14 N2), 1.5(O)'
_chemical_formula_sum 'C48 H56 Bi6 Cl25.6 I0.4 N8 O1.5'
_chemical_formula_weight 2981.25
_chemical_name_systematic
;
 ?
;
_space_group_IT_number 2
_symmetry_cell_setting triclinic
_symmetry_Int_Tables_number 2
_symmetry_space_group_name_Hall '-P 1'
_symmetry_space_group_name_H-M 'P -1'
_atom_sites_solution_hydrogens geom
_atom_sites_solution_primary direct
_atom_sites_solution_secondary difmap
_audit_conform_dict_location ftp://ftp.iucr.org/pub/cif_core.dic
_audit_conform_dict_name cif_core.dic
_audit_conform_dict_version 2.3
_audit_creation_date 2009-12-03T16:48:22-00:00
_audit_creation_method 'WinGX routine CIF_UPDATE'
_cell_angle_alpha 99.518(8)
_cell_angle_beta 103.518(10)
_cell_angle_gamma 108.027(7)
_cell_formula_units_Z 1
_cell_length_a 9.3866(11)
_cell_length_b 12.6026(8)
_cell_length_c 19.868(2)
_cell_measurement_reflns_used 8860
_cell_measurement_temperature 296(2)
_cell_measurement_theta_max 30
_cell_measurement_theta_min 2
_cell_measurement_wavelength 0.71073
_cell_volume 2100.0(4)
_computing_molecular_graphics 'Ortep-3 for Windows (Farrugia, 1997)'
_computing_publication_material 'WinGX publication routines (Farrugia, 1999)'
_computing_structure_refinement 'SHELXL-97 (Sheldrick, 1997)'
_computing_structure_solution 'SHELXS-86 (Sheldrick, 1986)'
_diffrn_ambient_temperature 296(2)
_diffrn_detector_area_resol_mean 9
_diffrn_measured_fraction_theta_full 0.997
_diffrn_measured_fraction_theta_max 0.997
_diffrn_measurement_device_type KappaCCD
_diffrn_measurement_method CCD
_diffrn_radiation_monochromator 'horizontally mounted graphite crystal'
_diffrn_radiation_probe x-ray
_diffrn_radiation_source 'fine-focus sealed tube'
_diffrn_radiation_type MoK\a
_diffrn_radiation_wavelength 0.71073
_diffrn_reflns_av_R_equivalents 0.0805
_diffrn_reflns_av_unetI/netI 0.1087
_diffrn_reflns_limit_h_max 13
_diffrn_reflns_limit_h_min -13
_diffrn_reflns_limit_k_max 17
_diffrn_reflns_limit_k_min -17
_diffrn_reflns_limit_l_max 27
_diffrn_reflns_limit_l_min -27
_diffrn_reflns_number 48931
_diffrn_reflns_theta_full 30.01
_diffrn_reflns_theta_max 30.01
_diffrn_reflns_theta_min 2.75
_exptl_absorpt_coefficient_mu 13.76
_exptl_absorpt_correction_T_max 0.6189
_exptl_absorpt_correction_T_min 0.2253
_exptl_absorpt_correction_type multi-scan
_exptl_absorpt_process_details '(SADABS (Sheldrick, Bruker, 2000))'
_exptl_crystal_colour yellow
_exptl_crystal_density_diffrn 2.435
_exptl_crystal_density_method 'not measured'
_exptl_crystal_description prism
_exptl_crystal_F_000 1409
_exptl_crystal_size_max 0.257
_exptl_crystal_size_mid 0.114
_exptl_crystal_size_min 0.087
_refine_diff_density_max 1.477
_refine_diff_density_min -0.862
_refine_diff_density_rms 0.203
_refine_ls_extinction_method none
_refine_ls_goodness_of_fit_ref 0.964
_refine_ls_hydrogen_treatment constr
_refine_ls_matrix_type full
_refine_ls_number_parameters 452
_refine_ls_number_reflns 12243
_refine_ls_number_restraints 0
_refine_ls_restrained_S_all 0.964
_refine_ls_R_factor_all 0.1392
_refine_ls_R_factor_gt 0.0454
_refine_ls_shift/su_max 0.001
_refine_ls_shift/su_mean 0
_refine_ls_structure_factor_coef Fsqd
_refine_ls_weighting_details 'calc w=1/[\s^2^(Fo^2^)+(0.0180P)^2^+0.0000P] where P=(Fo^2^+2Fc^2^)/3'
_refine_ls_weighting_scheme calc
_refine_ls_wR_factor_gt 0.0564
_refine_ls_wR_factor_ref 0.0718
_reflns_number_gt 6134
_reflns_number_total 12243
_reflns_threshold_expression >2sigma(I)
_cod_data_source_file ic901525p_si_002_5.cif
_cod_data_source_block 3a
_cod_original_formula_sum 'C48 H56 Bi6 Cl25.6 I0.4 N8 O1.5 '
_cod_database_code 4315996

loop_
_symmetry_equiv_pos_as_xyz
'x, y, z'
'-x, -y, -z'

loop_
_atom_site_label
_atom_site_type_symbol
_atom_site_fract_x
_atom_site_fract_y
_atom_site_fract_z
_atom_site_U_iso_or_equiv
_atom_site_adp_type
_atom_site_occupancy
_atom_site_symmetry_multiplicity
_atom_site_calc_flag
_atom_site_refinement_flags
_atom_site_disorder_assembly
_atom_site_disorder_group
Bi2 Bi 0.52519(3) 0.63501(2) 0.448552(14) 0.02743(7) Uani 1 1 d . . .
Bi1 Bi 0.89118(3) 0.93435(2) 0.718721(14) 0.03300(8) Uani 1 1 d . . .
Bi3 Bi 0.16775(3) 0.33841(2) 0.175613(14) 0.03561(8) Uani 1 1 d . . .
Cl7 Cl 0.3441(2) 0.48862(15) 0.31453(10) 0.0577(6) Uani 1 1 d . . .
Cl6 Cl 0.7303(2) 0.73375(15) 0.39132(10) 0.0518(5) Uani 1 1 d . . .
Cl8 Cl 0.3740(2) 0.76935(15) 0.42367(10) 0.0525(5) Uani 1 1 d . . .
Cl5 Cl 0.68673(19) 0.48294(14) 0.48386(9) 0.0386(4) Uani 1 1 d . . .
Cl4 Cl 0.6985(2) 0.77999(16) 0.57610(10) 0.0598(6) Uani 1 1 d . . .
Cl3 Cl 1.0915(2) 1.02527(16) 0.65919(11) 0.0581(6) Uani 1 1 d . . .
Cl2 Cl 0.7360(2) 1.06266(16) 0.69001(11) 0.0601(6) Uani 1 1 d . . .
Cl1 Cl 1.0635(18) 1.0938(15) 0.8392(9) 0.0587(19) Uani 0.863(3) 1 d P . .
I1 I 1.073(4) 1.082(3) 0.8518(18) 0.087(9) Uani 0.137(3) 1 d P . .
Cl12 Cl 0.6763(2) 0.81157(15) 0.78891(10) 0.0444(5) Uani 1 1 d . . .
Cl13 Cl 1.0517(2) 0.78159(15) 0.76417(10) 0.0482(5) Uani 1 1 d . . .
Cl10 Cl 0.0066(5) 0.1935(3) 0.0530(2) 0.0685(12) Uani 0.978(3) 1 d P . .
Cl11 Cl 0.3862(2) 0.44847(17) 0.12112(11) 0.0572(6) Uani 1 1 d . . .
Cl9 Cl 0.0070(8) 0.4707(6) 0.1474(3) 0.0748(16) Uani 0.959(3) 1 d P . .
I2 I -0.018(5) 0.485(4) 0.125(2) 0.084(13) Uani 0.041(3) 1 d P . .
N1 N 0.8628(9) 0.5693(6) 0.2852(4) 0.0536(18) Uani 1 1 d . . .
N2 N 0.7785(8) 0.1208(5) 0.4549(3) 0.0466(17) Uani 1 1 d . . .
N3 N 0.4163(9) -0.1857(6) 0.1955(4) 0.0531(18) Uani 1 1 d . . .
N4 N 0.4844(13) 0.2430(7) 0.0112(4) 0.075(2) Uani 1 1 d . . .
C1 C 0.8813(10) 0.6666(7) 0.2495(5) 0.072(3) Uani 1 1 d . . .
H1A H 0.9082 0.7376 0.2846 0.108 Uiso 1 1 calc R . .
H1B H 0.7843 0.6521 0.2136 0.108 Uiso 1 1 calc R . .
H1C H 0.9633 0.6724 0.2275 0.108 Uiso 1 1 calc R . .
C2 C 0.9851(10) 0.5588(8) 0.3270(5) 0.077(3) Uani 1 1 d . . .
H2 H 1.0843 0.6132 0.3345 0.093 Uiso 1 1 calc R . .
C6 C 0.7241(11) 0.4906(7) 0.2756(5) 0.072(3) Uani 1 1 d . . .
H6 H 0.6354 0.4964 0.2462 0.087 Uiso 1 1 calc R . .
C3 C 0.9729(9) 0.4713(8) 0.3600(5) 0.072(3) Uani 1 1 d . . .
H3 H 1.0633 0.4669 0.3888 0.086 Uiso 1 1 calc R . .
C5 C 0.7051(9) 0.4011(6) 0.3071(5) 0.068(3) Uani 1 1 d . . .
H5 H 0.6049 0.347 0.298 0.081 Uiso 1 1 calc R . .
C4 C 0.8294(8) 0.3897(6) 0.3513(4) 0.0396(19) Uani 1 1 d . . .
C7 C 0.8104(8) 0.2955(6) 0.3867(4) 0.0359(18) Uani 1 1 d . . .
C12 C 0.9367(9) 0.2858(7) 0.4343(5) 0.067(3) Uani 1 1 d . . .
H12 H 1.0368 0.34 0.4433 0.081 Uiso 1 1 calc R . .
C8 C 0.6692(9) 0.2110(7) 0.3757(4) 0.057(2) Uani 1 1 d . . .
H8 H 0.58 0.2117 0.3436 0.068 Uiso 1 1 calc R . .
C11 C 0.9190(10) 0.2008(7) 0.4679(5) 0.075(3) Uani 1 1 d . . .
H11 H 1.006 0.198 0.5004 0.09 Uiso 1 1 calc R . .
C9 C 0.6554(9) 0.1273(7) 0.4097(4) 0.062(2) Uani 1 1 d . . .
H9 H 0.5565 0.072 0.4013 0.074 Uiso 1 1 calc R . .
C10 C 0.7662(9) 0.0288(6) 0.4941(4) 0.067(3) Uani 1 1 d . . .
H10A H 0.6638 0.0029 0.5004 0.101 Uiso 1 1 calc R . .
H10B H 0.845 0.0592 0.5401 0.101 Uiso 1 1 calc R . .
H10C H 0.7818 -0.0348 0.467 0.101 Uiso 1 1 calc R . .
C13 C 0.4006(10) -0.2743(7) 0.2367(5) 0.079(3) Uani 1 1 d . . .
H13A H 0.4258 -0.3364 0.2139 0.119 Uiso 1 1 calc R . .
H13B H 0.2946 -0.3036 0.2385 0.119 Uiso 1 1 calc R . .
H13C H 0.4714 -0.2403 0.2846 0.119 Uiso 1 1 calc R . .
C14 C 0.2902(10) -0.1830(8) 0.1507(5) 0.073(3) Uani 1 1 d . . .
H14 H 0.1923 -0.2381 0.1444 0.088 Uiso 1 1 calc R . .
C18 C 0.5509(11) -0.1051(8) 0.2047(6) 0.093(4) Uani 1 1 d . . .
H18 H 0.6403 -0.1059 0.2366 0.112 Uiso 1 1 calc R . .
C15 C 0.3013(9) -0.1001(8) 0.1133(4) 0.070(3) Uani 1 1 d . . .
H15 H 0.2107 -0.1001 0.0818 0.084 Uiso 1 1 calc R . .
C17 C 0.5667(10) -0.0220(8) 0.1707(5) 0.088(3) Uani 1 1 d . . .
H17 H 0.6652 0.035 0.1808 0.106 Uiso 1 1 calc R . .
C16 C 0.4416(9) -0.0182(7) 0.1212(4) 0.0438(19) Uani 1 1 d . . .
C19 C 0.4568(10) 0.0724(7) 0.0822(4) 0.049(2) Uani 1 1 d . . .
C20 C 0.3272(10) 0.0873(7) 0.0425(4) 0.064(2) Uani 1 1 d . . .
H20 H 0.227 0.0395 0.0397 0.076 Uiso 1 1 calc R . .
C24 C 0.6012(11) 0.1465(9) 0.0861(5) 0.084(3) Uani 1 1 d . . .
H24 H 0.6913 0.1395 0.1133 0.101 Uiso 1 1 calc R . .
C21 C 0.3453(13) 0.1728(10) 0.0067(5) 0.085(3) Uani 1 1 d . . .
H21 H 0.2566 0.1807 -0.0212 0.102 Uiso 1 1 calc R . .
C23 C 0.6143(14) 0.2306(10) 0.0504(6) 0.095(3) Uani 1 1 d . . .
H23 H 0.7135 0.28 0.053 0.114 Uiso 1 1 calc R . .
C22 C 0.5034(15) 0.3375(9) -0.0263(6) 0.134(5) Uani 1 1 d . . .
H22A H 0.4229 0.3109 -0.0717 0.201 Uiso 1 1 calc R . .
H22B H 0.6048 0.3594 -0.0337 0.201 Uiso 1 1 calc R . .
H22C H 0.4946 0.4029 0.0025 0.201 Uiso 1 1 calc R . .
O1 O 0.136(2) 0.6001(14) 0.0293(9) 0.112(6) Uani 0.38 1 d P . .
O2 O 0.863(3) 0.6302(18) 0.0581(10) 0.159(9) Uani 0.38 1 d P . .
I3 I 0.035(9) 0.212(7) 0.038(4) 0.14(3) Uani 0.022(3) 1 d P . .

loop_
_atom_site_aniso_label
_atom_site_aniso_U_11
_atom_site_aniso_U_22
_atom_site_aniso_U_33
_atom_site_aniso_U_23
_atom_site_aniso_U_13
_atom_site_aniso_U_12
Bi2 0.02568(14) 0.02577(13) 0.02736(15) 0.00580(11) 0.00529(11) 0.00723(10)
Bi1 0.02941(16) 0.03410(16) 0.03024(17) 0.00673(13) 0.00459(13) 0.00857(12)
Bi3 0.03566(17) 0.03454(16) 0.03032(18) 0.00531(13) 0.00402(13) 0.01028(13)
Cl7 0.0541(14) 0.0532(13) 0.0454(14) -0.0044(10) 0.0035(11) 0.0093(11)
Cl6 0.0477(13) 0.0516(12) 0.0556(14) 0.0193(10) 0.0253(11) 0.0073(10)
Cl8 0.0587(14) 0.0495(12) 0.0560(14) 0.0131(10) 0.0124(11) 0.0325(11)
Cl5 0.0342(11) 0.0401(10) 0.0457(12) 0.0132(9) 0.0168(9) 0.0149(9)
Cl4 0.0552(14) 0.0567(14) 0.0462(15) -0.0041(11) 0.0015(11) 0.0108(11)
Cl3 0.0482(13) 0.0616(13) 0.0618(15) 0.0184(11) 0.0253(11) 0.0084(10)
Cl2 0.0623(15) 0.0575(13) 0.0636(15) 0.0121(11) 0.0071(11) 0.0365(11)
Cl1 0.060(4) 0.060(3) 0.048(4) 0.008(3) 0.007(3) 0.020(3)
I1 0.088(8) 0.091(11) 0.069(13) 0.014(7) 0.001(6) 0.037(6)
Cl12 0.0355(11) 0.0491(11) 0.0464(13) 0.0092(9) 0.0125(9) 0.0140(9)
Cl13 0.0379(12) 0.0513(12) 0.0578(14) 0.0163(10) 0.0150(10) 0.0178(10)
Cl10 0.060(2) 0.072(2) 0.047(2) -0.0119(17) -0.0033(17) 0.017(2)
Cl11 0.0631(14) 0.0616(13) 0.0500(14) 0.0196(11) 0.0279(11) 0.0160(11)
Cl9 0.079(3) 0.083(3) 0.078(3) 0.022(2) 0.018(3) 0.055(2)
I2 0.066(15) 0.050(15) 0.11(3) -0.007(15) -0.022(16) 0.029(11)
N1 0.054(5) 0.051(5) 0.052(5) 0.002(4) 0.020(4) 0.016(4)
N2 0.049(5) 0.045(4) 0.047(5) 0.006(4) 0.014(4) 0.022(4)
N3 0.066(5) 0.058(5) 0.040(4) 0.010(4) 0.012(4) 0.033(4)
N4 0.103(8) 0.071(6) 0.062(6) 0.013(5) 0.046(6) 0.032(6)
C1 0.079(7) 0.066(6) 0.090(8) 0.033(6) 0.040(6) 0.034(5)
C2 0.032(6) 0.110(8) 0.067(7) 0.031(6) 0.002(5) 0.001(5)
C6 0.053(6) 0.053(6) 0.100(8) 0.017(5) -0.004(5) 0.026(5)
C3 0.035(6) 0.090(7) 0.086(8) 0.048(6) 0.008(5) 0.013(5)
C5 0.035(5) 0.040(5) 0.112(8) 0.027(5) -0.001(5) 0.006(4)
C4 0.024(5) 0.040(5) 0.043(5) -0.007(4) 0.001(4) 0.012(4)
C7 0.026(5) 0.031(4) 0.051(5) 0.007(4) 0.010(4) 0.015(4)
C12 0.027(5) 0.051(5) 0.101(8) 0.016(5) -0.012(5) 0.009(4)
C8 0.034(5) 0.079(6) 0.054(6) 0.033(5) 0.006(4) 0.012(5)
C11 0.043(6) 0.054(6) 0.109(9) 0.028(6) -0.011(5) 0.016(5)
C9 0.033(5) 0.084(7) 0.057(6) 0.018(5) 0.013(5) 0.006(5)
C10 0.080(7) 0.061(6) 0.072(7) 0.021(5) 0.027(5) 0.036(5)
C13 0.101(8) 0.079(7) 0.063(7) 0.018(6) 0.016(6) 0.044(6)
C14 0.049(6) 0.100(8) 0.062(7) 0.030(6) 0.013(5) 0.015(6)
C18 0.040(6) 0.072(7) 0.137(10) 0.031(7) -0.023(6) 0.015(5)
C15 0.036(5) 0.106(8) 0.062(7) 0.041(6) 0.000(5) 0.019(5)
C17 0.044(6) 0.062(6) 0.130(10) 0.036(6) -0.012(6) 0.003(5)
C16 0.030(5) 0.054(5) 0.037(5) -0.001(4) 0.007(4) 0.010(4)
C19 0.047(6) 0.046(5) 0.040(5) -0.008(4) 0.012(5) 0.010(4)
C20 0.053(6) 0.079(7) 0.059(6) 0.017(5) 0.012(5) 0.028(5)
C24 0.051(7) 0.119(9) 0.068(7) 0.040(7) 0.008(5) 0.012(6)
C21 0.087(9) 0.124(10) 0.075(8) 0.042(7) 0.040(7) 0.061(8)
C23 0.080(9) 0.113(9) 0.074(9) 0.023(7) 0.033(7) 0.004(7)
C22 0.240(15) 0.117(9) 0.122(11) 0.070(9) 0.122(11) 0.098(10)
O1 0.124(16) 0.120(15) 0.074(14) 0.049(12) 0.012(12) 0.022(12)
O2 0.23(3) 0.162(19) 0.089(17) 0.063(15) -0.004(16) 0.095(19)
I3 0.09(4) 0.18(5) 0.04(3) 0.01(3) 0.01(2) -0.08(3)

loop_
_atom_type_symbol
_atom_type_description
_atom_type_scat_dispersion_real
_atom_type_scat_dispersion_imag
_atom_type_scat_source
C C 0.0033 0.0016 'International Tables Vol C Tables 4.2.6.8 and 6.1.1.4'
H H 0 0 'International Tables Vol C Tables 4.2.6.8 and 6.1.1.4'
N N 0.0061 0.0033 'International Tables Vol C Tables 4.2.6.8 and 6.1.1.4'
Cl Cl 0.1484 0.1585 'International Tables Vol C Tables 4.2.6.8 and 6.1.1.4'
Bi Bi -4.1077 10.2566 'International Tables Vol C Tables 4.2.6.8 and 6.1.1.4'
I I -0.4742 1.8119 'International Tables Vol C Tables 4.2.6.8 and 6.1.1.4'
O O 0.0106 0.006 'International Tables Vol C Tables 4.2.6.8 and 6.1.1.4'

loop_
_geom_angle_atom_site_label_1
_geom_angle_atom_site_label_2
_geom_angle_atom_site_label_3
_geom_angle
_geom_angle_site_symmetry_1
_geom_angle_site_symmetry_3
_geom_angle_publ_flag
Cl6 Bi2 Cl8 92.28(6) . . ?
Cl6 Bi2 Cl4 90.65(6) . . ?
Cl8 Bi2 Cl4 90.42(6) . . ?
Cl6 Bi2 Cl7 88.70(6) . . ?
Cl8 Bi2 Cl7 88.39(6) . . ?
Cl4 Bi2 Cl7 178.61(6) . . ?
Cl6 Bi2 Cl5 175.65(6) . 2_666 ?
Cl8 Bi2 Cl5 91.97(5) . 2_666 ?
Cl4 Bi2 Cl5 88.42(6) . 2_666 ?
Cl7 Bi2 Cl5 92.33(6) . 2_666 ?
Cl6 Bi2 Cl5 90.96(5) . . ?
Cl8 Bi2 Cl5 176.38(5) . . ?
Cl4 Bi2 Cl5 87.93(6) . . ?
Cl7 Bi2 Cl5 93.31(5) . . ?
Cl5 Bi2 Cl5 84.77(5) 2_666 . ?
Cl3 Bi1 Cl2 93.24(7) . . ?
Cl3 Bi1 Cl1 89.1(4) . . ?
Cl2 Bi1 Cl1 88.3(4) . . ?
Cl3 Bi1 I1 92.6(7) . . ?
Cl2 Bi1 I1 93.3(7) . . ?
Cl1 Bi1 I1 6.3(11) . . ?
Cl3 Bi1 Cl12 173.91(6) . . ?
Cl2 Bi1 Cl12 92.79(6) . . ?
Cl1 Bi1 Cl12 91.9(4) . . ?
I1 Bi1 Cl12 87.9(7) . . ?
Cl3 Bi1 Cl13 92.98(6) . . ?
Cl2 Bi1 Cl13 173.43(6) . . ?
Cl1 Bi1 Cl13 89.7(4) . . ?
I1 Bi1 Cl13 84.3(7) . . ?
Cl12 Bi1 Cl13 81.03(5) . . ?
Cl3 Bi1 Cl4 86.95(6) . . ?
Cl2 Bi1 Cl4 86.15(6) . . ?
Cl1 Bi1 Cl4 173.0(4) . . ?
I1 Bi1 Cl4 179.3(7) . . ?
Cl12 Bi1 Cl4 92.64(6) . . ?
Cl13 Bi1 Cl4 96.28(5) . . ?
Cl10 Bi3 Cl9 90.20(17) . . ?
Cl10 Bi3 Cl11 91.45(11) . . ?
Cl9 Bi3 Cl11 92.21(17) . . ?
Cl10 Bi3 I3 10.2(14) . . ?
Cl9 Bi3 I3 88.8(19) . . ?
Cl11 Bi3 I3 81.4(13) . . ?
Cl10 Bi3 Cl13 89.25(11) . 2_666 ?
Cl9 Bi3 Cl13 90.37(17) . 2_666 ?
Cl11 Bi3 Cl13 177.33(6) . 2_666 ?
I3 Bi3 Cl13 99.4(13) . 2_666 ?
Cl10 Bi3 Cl12 90.02(9) . 2_666 ?
Cl9 Bi3 Cl12 175.63(17) . 2_666 ?
Cl11 Bi3 Cl12 92.15(5) . 2_666 ?
I3 Bi3 Cl12 92.2(19) . 2_666 ?
Cl13 Bi3 Cl12 85.27(5) 2_666 2_666 ?
Cl10 Bi3 Cl7 176.97(10) . . ?
Cl9 Bi3 Cl7 91.97(15) . . ?
Cl11 Bi3 Cl7 90.59(6) . . ?
I3 Bi3 Cl7 172.0(13) . . ?
Cl13 Bi3 Cl7 88.62(6) 2_666 . ?
Cl12 Bi3 Cl7 87.66(5) 2_666 . ?
Cl10 Bi3 I2 85.0(8) . . ?
Cl9 Bi3 I2 6.7(11) . . ?
Cl11 Bi3 I2 88.1(10) . . ?
I3 Bi3 I2 83(2) . . ?
Cl13 Bi3 I2 94.5(10) 2_666 . ?
Cl12 Bi3 I2 175.0(8) 2_666 . ?
Cl7 Bi3 I2 97.3(8) . . ?
Bi2 Cl7 Bi3 178.02(8) . . ?
Bi2 Cl5 Bi2 95.23(5) 2_666 . ?
Bi2 Cl4 Bi1 178.28(8) . . ?
Bi3 Cl12 Bi1 96.64(5) 2_666 . ?
Bi3 Cl13 Bi1 96.95(5) 2_666 . ?
I2 Cl9 Bi3 139(6) . . ?
Cl9 I2 Bi3 35(5) . . ?
C2 N1 C6 117.1(8) . . ?
C2 N1 C1 120.9(8) . . ?
C6 N1 C1 122.0(7) . . ?
C9 N2 C11 119.2(7) . . ?
C9 N2 C10 122.9(7) . . ?
C11 N2 C10 118.0(7) . . ?
C18 N3 C14 117.8(8) . . ?
C18 N3 C13 122.2(8) . . ?
C14 N3 C13 119.9(8) . . ?
C21 N4 C23 119.8(9) . . ?
C21 N4 C22 121.1(10) . . ?
C23 N4 C22 119.1(10) . . ?
N1 C1 H1A 109.5 . . ?
N1 C1 H1B 109.5 . . ?
H1A C1 H1B 109.5 . . ?
N1 C1 H1C 109.5 . . ?
H1A C1 H1C 109.5 . . ?
H1B C1 H1C 109.5 . . ?
N1 C2 C3 122.5(8) . . ?
N1 C2 H2 118.7 . . ?
C3 C2 H2 118.7 . . ?
N1 C6 C5 122.8(8) . . ?
N1 C6 H6 118.6 . . ?
C5 C6 H6 118.6 . . ?
C2 C3 C4 121.0(8) . . ?
C2 C3 H3 119.5 . . ?
C4 C3 H3 119.5 . . ?
C4 C5 C6 121.0(8) . . ?
C4 C5 H5 119.5 . . ?
C6 C5 H5 119.5 . . ?
C5 C4 C3 115.5(8) . . ?
C5 C4 C7 121.6(7) . . ?
C3 C4 C7 122.9(7) . . ?
C8 C7 C12 114.8(7) . . ?
C8 C7 C4 123.2(7) . . ?
C12 C7 C4 122.0(7) . . ?
C11 C12 C7 122.1(7) . . ?
C11 C12 H12 119 . . ?
C7 C12 H12 119 . . ?
C9 C8 C7 121.8(7) . . ?
C9 C8 H8 119.1 . . ?
C7 C8 H8 119.1 . . ?
N2 C11 C12 120.4(7) . . ?
N2 C11 H11 119.8 . . ?
C12 C11 H11 119.8 . . ?
N2 C9 C8 121.7(8) . . ?
N2 C9 H9 119.1 . . ?
C8 C9 H9 119.1 . . ?
N2 C10 H10A 109.5 . . ?
N2 C10 H10B 109.5 . . ?
H10A C10 H10B 109.5 . . ?
N2 C10 H10C 109.5 . . ?
H10A C10 H10C 109.5 . . ?
H10B C10 H10C 109.5 . . ?
N3 C13 H13A 109.5 . . ?
N3 C13 H13B 109.5 . . ?
H13A C13 H13B 109.5 . . ?
N3 C13 H13C 109.5 . . ?
H13A C13 H13C 109.5 . . ?
H13B C13 H13C 109.5 . . ?
N3 C14 C15 121.0(8) . . ?
N3 C14 H14 119.5 . . ?
C15 C14 H14 119.5 . . ?
N3 C18 C17 123.2(8) . . ?
N3 C18 H18 118.4 . . ?
C17 C18 H18 118.4 . . ?
C16 C15 C14 121.3(8) . . ?
C16 C15 H15 119.4 . . ?
C14 C15 H15 119.4 . . ?
C18 C17 C16 121.4(8) . . ?
C18 C17 H17 119.3 . . ?
C16 C17 H17 119.3 . . ?
C15 C16 C17 115.2(8) . . ?
C15 C16 C19 122.4(7) . . ?
C17 C16 C19 122.3(8) . . ?
C24 C19 C20 117.8(9) . . ?
C24 C19 C16 120.8(8) . . ?
C20 C19 C16 121.4(8) . . ?
C19 C20 C21 120.0(9) . . ?
C19 C20 H20 120 . . ?
C21 C20 H20 120 . . ?
C23 C24 C19 120.5(9) . . ?
C23 C24 H24 119.8 . . ?
C19 C24 H24 119.8 . . ?
N4 C21 C20 121.3(9) . . ?
N4 C21 H21 119.3 . . ?
C20 C21 H21 119.3 . . ?
C24 C23 N4 120.6(10) . . ?
C24 C23 H23 119.7 . . ?
N4 C23 H23 119.7 . . ?
N4 C22 H22A 109.5 . . ?
N4 C22 H22B 109.5 . . ?
H22A C22 H22B 109.5 . . ?
N4 C22 H22C 109.5 . . ?
H22A C22 H22C 109.5 . . ?
H22B C22 H22C 109.5 . . ?

loop_
_geom_bond_atom_site_label_1
_geom_bond_atom_site_label_2
_geom_bond_distance
_geom_bond_site_symmetry_2
_geom_bond_publ_flag
Bi2 Cl6 2.5607(17) . ?
Bi2 Cl8 2.5613(17) . ?
Bi2 Cl4 2.666(2) . ?
Bi2 Cl7 2.775(2) . ?
Bi2 Cl5 2.8370(16) 2_666 ?
Bi2 Cl5 2.8654(16) . ?
Bi1 Cl3 2.5299(18) . ?
Bi1 Cl2 2.5374(17) . ?
Bi1 Cl1 2.641(17) . ?
Bi1 I1 2.77(3) . ?
Bi1 Cl12 2.9163(17) . ?
Bi1 Cl13 2.9199(18) . ?
Bi1 Cl4 2.948(2) . ?
Bi3 Cl10 2.579(4) . ?
Bi3 Cl9 2.616(5) . ?
Bi3 Cl11 2.6596(18) . ?
Bi3 I3 2.70(8) . ?
Bi3 Cl13 2.7900(18) 2_666 ?
Bi3 Cl12 2.8077(17) 2_666 ?
Bi3 Cl7 2.8529(19) . ?
Bi3 I2 3.04(3) . ?
Cl5 Bi2 2.8370(16) 2_666 ?
Cl12 Bi3 2.8077(17) 2_666 ?
Cl13 Bi3 2.7900(18) 2_666 ?
Cl9 I2 0.54(4) . ?
N1 C2 1.308(9) . ?
N1 C6 1.318(9) . ?
N1 C1 1.499(8) . ?
N2 C9 1.322(9) . ?
N2 C11 1.324(9) . ?
N2 C10 1.490(8) . ?
N3 C18 1.304(9) . ?
N3 C14 1.318(9) . ?
N3 C13 1.482(9) . ?
N4 C21 1.304(10) . ?
N4 C23 1.354(11) . ?
N4 C22 1.493(10) . ?
C1 H1A 0.96 . ?
C1 H1B 0.96 . ?
C1 H1C 0.96 . ?
C2 C3 1.363(10) . ?
C2 H2 0.93 . ?
C6 C5 1.363(10) . ?
C6 H6 0.93 . ?
C3 C4 1.370(9) . ?
C3 H3 0.93 . ?
C5 C4 1.349(9) . ?
C5 H5 0.93 . ?
C4 C7 1.462(9) . ?
C7 C8 1.361(9) . ?
C7 C12 1.385(9) . ?
C12 C11 1.341(10) . ?
C12 H12 0.93 . ?
C8 C9 1.334(9) . ?
C8 H8 0.93 . ?
C11 H11 0.93 . ?
C9 H9 0.93 . ?
C10 H10A 0.96 . ?
C10 H10B 0.96 . ?
C10 H10C 0.96 . ?
C13 H13A 0.96 . ?
C13 H13B 0.96 . ?
C13 H13C 0.96 . ?
C14 C15 1.373(10) . ?
C14 H14 0.93 . ?
C18 C17 1.327(10) . ?
C18 H18 0.93 . ?
C15 C16 1.354(9) . ?
C15 H15 0.93 . ?
C17 C16 1.363(10) . ?
C17 H17 0.93 . ?
C16 C19 1.473(10) . ?
C19 C24 1.363(10) . ?
C19 C20 1.371(10) . ?
C20 C21 1.375(10) . ?
C20 H20 0.93 . ?
C24 C23 1.359(11) . ?
C24 H24 0.93 . ?
C21 H21 0.93 . ?
C23 H23 0.93 . ?
C22 H22A 0.96 . ?
C22 H22B 0.96 . ?
C22 H22C 0.96 . ?

loop_
_geom_torsion_atom_site_label_1
_geom_torsion_atom_site_label_2
_geom_torsion_atom_site_label_3
_geom_torsion_atom_site_label_4
_geom_torsion
_geom_torsion_site_symmetry_1
_geom_torsion_site_symmetry_2
_geom_torsion_site_symmetry_3
_geom_torsion_site_symmetry_4
_geom_torsion_publ_flag
Cl6 Bi2 Cl7 Bi3 34(2) . . . . ?
Cl8 Bi2 Cl7 Bi3 126(2) . . . . ?
Cl4 Bi2 Cl7 Bi3 96(3) . . . . ?
Cl5 Bi2 Cl7 Bi3 -142(2) 2_666 . . . ?
Cl5 Bi2 Cl7 Bi3 -57(2) . . . . ?
Cl10 Bi3 Cl7 Bi2 98(3) . . . . ?
Cl9 Bi3 Cl7 Bi2 -127(2) . . . . ?
Cl11 Bi3 Cl7 Bi2 -35(2) . . . . ?
I3 Bi3 Cl7 Bi2 -32(14) . . . . ?
Cl13 Bi3 Cl7 Bi2 143(2) 2_666 . . . ?
Cl12 Bi3 Cl7 Bi2 57(2) 2_666 . . . ?
I2 Bi3 Cl7 Bi2 -123(3) . . . . ?
Cl6 Bi2 Cl5 Bi2 179.21(6) . . . 2_666 ?
Cl8 Bi2 Cl5 Bi2 25.8(9) . . . 2_666 ?
Cl4 Bi2 Cl5 Bi2 88.60(6) . . . 2_666 ?
Cl7 Bi2 Cl5 Bi2 -92.04(6) . . . 2_666 ?
Cl5 Bi2 Cl5 Bi2 0 2_666 . . 2_666 ?
Cl6 Bi2 Cl4 Bi1 -117(3) . . . . ?
Cl8 Bi2 Cl4 Bi1 151(3) . . . . ?
Cl7 Bi2 Cl4 Bi1 -18E1(10) . . . . ?
Cl5 Bi2 Cl4 Bi1 59(3) 2_666 . . . ?
Cl5 Bi2 Cl4 Bi1 -26(3) . . . . ?
Cl3 Bi1 Cl4 Bi2 115(3) . . . . ?
Cl2 Bi1 Cl4 Bi2 -151(3) . . . . ?
Cl1 Bi1 Cl4 Bi2 171(4) . . . . ?
I1 Bi1 Cl4 Bi2 16E1(5) . . . . ?
Cl12 Bi1 Cl4 Bi2 -58(3) . . . . ?
Cl13 Bi1 Cl4 Bi2 23(3) . . . . ?
Cl3 Bi1 Cl12 Bi3 7.4(6) . . . 2_666 ?
Cl2 Bi1 Cl12 Bi3 179.71(6) . . . 2_666 ?
Cl1 Bi1 Cl12 Bi3 -92.0(4) . . . 2_666 ?
I1 Bi1 Cl12 Bi3 -87.1(7) . . . 2_666 ?
Cl13 Bi1 Cl12 Bi3 -2.51(5) . . . 2_666 ?
Cl4 Bi1 Cl12 Bi3 93.44(6) . . . 2_666 ?
Cl3 Bi1 Cl13 Bi3 -176.43(7) . . . 2_666 ?
Cl2 Bi1 Cl13 Bi3 22.3(5) . . . 2_666 ?
Cl1 Bi1 Cl13 Bi3 94.5(4) . . . 2_666 ?
I1 Bi1 Cl13 Bi3 91.3(7) . . . 2_666 ?
Cl12 Bi1 Cl13 Bi3 2.52(5) . . . 2_666 ?
Cl4 Bi1 Cl13 Bi3 -89.17(6) . . . 2_666 ?
Cl10 Bi3 Cl9 I2 -39(9) . . . . ?
Cl11 Bi3 Cl9 I2 52(9) . . . . ?
I3 Bi3 Cl9 I2 -29(9) . . . . ?
Cl13 Bi3 Cl9 I2 -128(9) 2_666 . . . ?
Cl12 Bi3 Cl9 I2 -132(8) 2_666 . . . ?
Cl7 Bi3 Cl9 I2 143(9) . . . . ?
Cl10 Bi3 I2 Cl9 141(9) . . . . ?
Cl11 Bi3 I2 Cl9 -128(9) . . . . ?
I3 Bi3 I2 Cl9 151(9) . . . . ?
Cl13 Bi3 I2 Cl9 52(9) 2_666 . . . ?
Cl12 Bi3 I2 Cl9 139(7) 2_666 . . . ?
Cl7 Bi3 I2 Cl9 -37(9) . . . . ?
C6 N1 C2 C3 -0.1(14) . . . . ?
C1 N1 C2 C3 -179.7(8) . . . . ?
C2 N1 C6 C5 -0.1(13) . . . . ?
C1 N1 C6 C5 179.5(8) . . . . ?
N1 C2 C3 C4 -0.7(15) . . . . ?
N1 C6 C5 C4 1.1(14) . . . . ?
C6 C5 C4 C3 -1.9(12) . . . . ?
C6 C5 C4 C7 178.7(7) . . . . ?
C2 C3 C4 C5 1.7(13) . . . . ?
C2 C3 C4 C7 -178.9(8) . . . . ?
C5 C4 C7 C8 2.6(11) . . . . ?
C3 C4 C7 C8 -176.7(8) . . . . ?
C5 C4 C7 C12 -177.4(8) . . . . ?
C3 C4 C7 C12 3.2(11) . . . . ?
C8 C7 C12 C11 -1.4(12) . . . . ?
C4 C7 C12 C11 178.6(8) . . . . ?
C12 C7 C8 C9 1.2(12) . . . . ?
C4 C7 C8 C9 -178.9(7) . . . . ?
C9 N2 C11 C12 -1.5(13) . . . . ?
C10 N2 C11 C12 -179.7(8) . . . . ?
C7 C12 C11 N2 1.6(14) . . . . ?
C11 N2 C9 C8 1.3(13) . . . . ?
C10 N2 C9 C8 179.4(7) . . . . ?
C7 C8 C9 N2 -1.2(13) . . . . ?
C18 N3 C14 C15 2.0(13) . . . . ?
C13 N3 C14 C15 178.4(8) . . . . ?
C14 N3 C18 C17 -0.7(15) . . . . ?
C13 N3 C18 C17 -177.0(9) . . . . ?
N3 C14 C15 C16 -0.3(14) . . . . ?
N3 C18 C17 C16 -2.5(17) . . . . ?
C14 C15 C16 C17 -2.7(13) . . . . ?
C14 C15 C16 C19 -179.5(8) . . . . ?
C18 C17 C16 C15 4.1(14) . . . . ?
C18 C17 C16 C19 -179.2(9) . . . . ?
C15 C16 C19 C24 -173.5(8) . . . . ?
C17 C16 C19 C24 10.0(12) . . . . ?
C15 C16 C19 C20 8.3(12) . . . . ?
C17 C16 C19 C20 -168.2(8) . . . . ?
C24 C19 C20 C21 1.7(12) . . . . ?
C16 C19 C20 C21 179.9(7) . . . . ?
C20 C19 C24 C23 -1.2(14) . . . . ?
C16 C19 C24 C23 -179.4(8) . . . . ?
C23 N4 C21 C20 1.4(14) . . . . ?
C22 N4 C21 C20 -178.5(8) . . . . ?
C19 C20 C21 N4 -1.9(14) . . . . ?
C19 C24 C23 N4 0.8(16) . . . . ?
C21 N4 C23 C24 -0.9(15) . . . . ?
C22 N4 C23 C24 179.0(9) . . . . ?
